data_1544956
loop_
_publ_author_name
'Li, Wan Shan'
'Wu, Jun'
'Li, Jun'
'Satyanandamurty, Tirumani'
'Shen, Li'
'Bringmann, Gerhard'

_publ_section_title
;
 Krishnadimer A, an Axially Chiral Non-biaryl Natural Product: Discovery
 and Biomimetic Synthesis.
;
_journal_name_full 'Organic letters'
_journal_paper_doi 10.1021/acs.orglett.6b03479
_journal_year 2016
_chemical_absolute_configuration ad
_chemical_formula_moiety 'C35 H44 O11'
_chemical_formula_sum 'C35 H44 O11'
_chemical_formula_weight 640.70
_chemical_name_systematic
;
 ? 
;
_space_group_crystal_system orthorhombic
_space_group_IT_number 19
_space_group_name_Hall 'P 2ac 2ab'
_space_group_name_H-M_alt 'P 21 21 21'
_symmetry_space_group_name_Hall 'P 2ac 2ab'
_symmetry_space_group_name_H-M 'P 21 21 21'
_atom_sites_solution_hydrogens geom
_atom_sites_solution_primary direct
_atom_sites_solution_secondary difmap
_audit_creation_date 2016-05-25
_audit_creation_method
;
Olex2 1.2
(compiled 2016.02.19 svn.r3266 for OlexSys, GUI svn.r5155)
;
_cell_angle_alpha 90.00
_cell_angle_beta 90.00
_cell_angle_gamma 90.00
_cell_formula_units_Z 4
_cell_length_a 9.22870(10)
_cell_length_b 12.5822(2)
_cell_length_c 28.2476(3)
_cell_measurement_reflns_used 22941
_cell_measurement_temperature 150.00(10)
_cell_measurement_theta_max 66.8760
_cell_measurement_theta_min 3.7940
_cell_volume 3280.04(7)
_computing_cell_refinement
;
CrysAlisPro, Agilent Technologies,
Version 1.171.37.34 (release 22-05-2014 CrysAlis171 .NET)
(compiled May 22 2014,16:03:01)
;
_computing_data_collection
;
CrysAlisPro, Agilent Technologies,
Version 1.171.37.34 (release 22-05-2014 CrysAlis171 .NET)
(compiled May 22 2014,16:03:01)
;
_computing_data_reduction
;
CrysAlisPro, Agilent Technologies,
Version 1.171.37.34 (release 22-05-2014 CrysAlis171 .NET)
(compiled May 22 2014,16:03:01)
;
_computing_molecular_graphics 'Olex2 (Dolomanov et al., 2009)'
_computing_publication_material 'Olex2 (Dolomanov et al., 2009)'
_computing_structure_refinement 'XL (Sheldrick, 2008)'
_computing_structure_solution 'SIR2004 (Burla et al., 2007)'
_diffrn_ambient_environment N~2~
_diffrn_ambient_temperature 150.00(10)
_diffrn_detector 'CCD plate'
_diffrn_detector_area_resol_mean 10.5058
_diffrn_detector_type Atlas
_diffrn_measured_fraction_theta_full 0.994
_diffrn_measured_fraction_theta_max 0.994
_diffrn_measurement_details
;
#__ type_ start__ end____ width___ exp.time_
  1 omega   -2.00   97.00   1.0000    5.0000
omega____ theta____ kappa____ phi______ frames
    -       40.7938 -126.0000  -90.0000 99

#__ type_ start__ end____ width___ exp.time_
  2 omega   11.00  115.00   1.0000    5.0000
omega____ theta____ kappa____ phi______ frames
    -       40.7938   57.0000 -150.0000 104

#__ type_ start__ end____ width___ exp.time_
  3 omega   19.00   77.00   1.0000   10.0000
omega____ theta____ kappa____ phi______ frames
    -       93.5000  -45.0000   60.0000 58

#__ type_ start__ end____ width___ exp.time_
  4 omega   16.00   69.00   1.0000   10.0000
omega____ theta____ kappa____ phi______ frames
    -       93.5000  -30.0000 -180.0000 53

#__ type_ start__ end____ width___ exp.time_
  5 omega   16.00   69.00   1.0000   10.0000
omega____ theta____ kappa____ phi______ frames
    -       93.5000  -30.0000   90.0000 53

#__ type_ start__ end____ width___ exp.time_
  6 omega   19.00  124.00   1.0000   10.0000
omega____ theta____ kappa____ phi______ frames
    -       93.5000  -61.0000   60.0000 105

#__ type_ start__ end____ width___ exp.time_
  7 omega   15.00  127.00   1.0000   10.0000
omega____ theta____ kappa____ phi______ frames
    -       93.5000  -77.0000 -120.0000 112

#__ type_ start__ end____ width___ exp.time_
  8 omega   22.00  119.00   1.0000   10.0000
omega____ theta____ kappa____ phi______ frames
    -       93.5000 -164.0000 -103.0000 97

#__ type_ start__ end____ width___ exp.time_
  9 omega   16.00   69.00   1.0000   10.0000
omega____ theta____ kappa____ phi______ frames
    -       93.5000  -30.0000 -120.0000 53

#__ type_ start__ end____ width___ exp.time_
 10 omega   68.00  126.00   1.0000   10.0000
omega____ theta____ kappa____ phi______ frames
    -       93.5000   45.0000  -90.0000 58

#__ type_ start__ end____ width___ exp.time_
 11 omega   53.00   78.00   1.0000   10.0000
omega____ theta____ kappa____ phi______ frames
    -       93.5000 -126.0000   60.0000 25

#__ type_ start__ end____ width___ exp.time_
 12 omega   53.00   93.00   1.0000   10.0000
omega____ theta____ kappa____ phi______ frames
    -       93.5000  -77.0000   60.0000 40

#__ type_ start__ end____ width___ exp.time_
 13 omega   81.00  158.00   1.0000   10.0000
omega____ theta____ kappa____ phi______ frames
    -       93.5000  126.0000  150.0000 77

#__ type_ start__ end____ width___ exp.time_
 14 omega   56.00   81.00   1.0000   10.0000
omega____ theta____ kappa____ phi______ frames
    -       93.5000  -61.0000   60.0000 25

#__ type_ start__ end____ width___ exp.time_
 15 omega   20.00   77.00   1.0000   10.0000
omega____ theta____ kappa____ phi______ frames
    -       93.5000  -45.0000  -60.0000 57

#__ type_ start__ end____ width___ exp.time_
 16 omega   68.00  102.00   1.0000   10.0000
omega____ theta____ kappa____ phi______ frames
    -       93.5000   45.0000 -120.0000 34

#__ type_ start__ end____ width___ exp.time_
 17 omega  131.00  168.00   1.0000   10.0000
omega____ theta____ kappa____ phi______ frames
    -       93.5000   45.0000 -120.0000 37

#__ type_ start__ end____ width___ exp.time_
 18 omega   16.00   41.00   1.0000   10.0000
omega____ theta____ kappa____ phi______ frames
    -       93.5000  -30.0000 -150.0000 25

#__ type_ start__ end____ width___ exp.time_
 19 omega   10.00  132.00   1.0000   10.0000
omega____ theta____ kappa____ phi______ frames
    -       93.5000  -93.0000   75.3608 122

#__ type_ start__ end____ width___ exp.time_
 20 omega   17.00   97.00   1.0000   10.0000
omega____ theta____ kappa____ phi______ frames
    -       93.5000  -93.0000  135.5394 80

#__ type_ start__ end____ width___ exp.time_
 21 omega   55.00   98.00   1.0000   10.0000
omega____ theta____ kappa____ phi______ frames
    -       93.5000  -91.0000   48.2680 43
;
_diffrn_measurement_device 'four-circle diffractometer'
_diffrn_measurement_device_type 'Xcalibur, Atlas, Gemini ultra'
_diffrn_measurement_method '\w scans'
_diffrn_orient_matrix_UB_11 0.1660174000
_diffrn_orient_matrix_UB_12 0.0033034000
_diffrn_orient_matrix_UB_13 -0.0057371000
_diffrn_orient_matrix_UB_21 -0.0018375000
_diffrn_orient_matrix_UB_22 0.1210988000
_diffrn_orient_matrix_UB_23 0.0079880000
_diffrn_orient_matrix_UB_31 0.0180666000
_diffrn_orient_matrix_UB_32 -0.0177717000
_diffrn_orient_matrix_UB_33 0.0536183000
_diffrn_radiation_monochromator mirror
_diffrn_radiation_probe x-ray
_diffrn_radiation_type CuK\a
_diffrn_radiation_wavelength 1.54178
_diffrn_reflns_av_R_equivalents 0.0322
_diffrn_reflns_av_unetI/netI 0.0210
_diffrn_reflns_limit_h_max 10
_diffrn_reflns_limit_h_min -11
_diffrn_reflns_limit_k_max 15
_diffrn_reflns_limit_k_min -14
_diffrn_reflns_limit_l_max 33
_diffrn_reflns_limit_l_min -25
_diffrn_reflns_number 29401
_diffrn_reflns_theta_full 67.11
_diffrn_reflns_theta_max 67.11
_diffrn_reflns_theta_min 3.85
_diffrn_source 'sealed X-ray tube'
_diffrn_source_type 'Enhance Ultra (Cu) X-ray Source'
_exptl_absorpt_coefficient_mu 0.795
_exptl_absorpt_correction_T_max 1.00000
_exptl_absorpt_correction_T_min 0.77528
_exptl_absorpt_correction_type multi-scan
_exptl_absorpt_process_details
;
CrysAlisPro, Agilent Technologies,
Version 1.171.37.34 (release 22-05-2014 CrysAlis171 .NET)
(compiled May 22 2014,16:03:01)
Empirical absorption correction using spherical harmonics,
 implemented in SCALE3 ABSPACK scaling algorithm.
;
_exptl_crystal_density_diffrn 1.297
_exptl_crystal_density_method 'not measured'
_exptl_crystal_description block
_exptl_crystal_F_000 1368
_exptl_crystal_size_max 0.4
_exptl_crystal_size_mid 0.4
_exptl_crystal_size_min 0.3
_refine_diff_density_max 0.165
_refine_diff_density_min -0.138
_refine_diff_density_rms 0.030
_refine_ls_abs_structure_details 'Flack H D (1983), Acta Cryst. A39, 876-881'
_refine_ls_abs_structure_Flack 0.02(3)
_refine_ls_extinction_coef 0.00141(13)
_refine_ls_extinction_expression Fc^*^=kFc[1+0.001xFc^2^\l^3^/sin(2\q)]^-1/4^
_refine_ls_extinction_method SHELXL
_refine_ls_goodness_of_fit_ref 1.031
_refine_ls_hydrogen_treatment constr
_refine_ls_matrix_type full
_refine_ls_number_parameters 425
_refine_ls_number_reflns 5817
_refine_ls_number_restraints 0
_refine_ls_restrained_S_all 1.031
_refine_ls_R_factor_all 0.0289
_refine_ls_R_factor_gt 0.0284
_refine_ls_shift/su_max 0.001
_refine_ls_shift/su_mean 0.000
_refine_ls_structure_factor_coef Fsqd
_refine_ls_weighting_details 'calc w=1/[\s^2^(Fo^2^)+(0.0383P)^2^+0.6549P] where P=(Fo^2^+2Fc^2^)/3'
_refine_ls_weighting_scheme calc
_refine_ls_wR_factor_gt 0.0719
_refine_ls_wR_factor_ref 0.0724
_reflns_number_gt 5731
_reflns_number_total 5817
_reflns_threshold_expression >2sigma(I)
_cod_data_source_file ol6b03479_si_005.cif
_cod_data_source_block exp_moluccensinA
_cod_database_code 1544956
_reflns_odcompleteness_completeness 97.40
_reflns_odcompleteness_iscentric 1
_reflns_odcompleteness_theta 68.13
_olex2_refinement_description
;
1. Fixed Uiso
 At 1.2 times of:
  All C(H) groups, All C(H,H) groups
 At 1.5 times of:
  All C(H,H,H) groups, All O(H) groups
2.a Ternary CH refined with riding coordinates:
 C3(H3), C5(H5), C9(H9), C17(H17), C33(H33), C37(H37)
2.b Secondary CH2 refined with riding coordinates:
 C6(H6A,H6B), C11(H11A,H11B), C12(H12A,H12B), C15(H15A,H15B), C29(H29A,H29B)
2.c Aromatic/amide H refined with riding coordinates:
 C21(H21), C22(H22), C23(H23)
2.d Idealised Me refined as rotating group:
 C18(H18A,H18B,H18C), C19(H19A,H19B,H19C), C28(H28A,H28B,H28C), C31(H31A,H31B,
 H31C), C34(H34A,H34B,H34C), C35(H35A,H35B,H35C), C38(H38A,H38B,H38C), C39(H39A,
 H39B,H39C)
2.e Idealised tetrahedral OH refined as rotating group:
 O2(H2)
;
_olex2_submission_special_instructions 'No special instructions were received'

loop_
_space_group_symop_id
_space_group_symop_operation_xyz
1 'x, y, z'
2 '-x+1/2, -y, z+1/2'
3 '-x, y+1/2, -z+1/2'
4 'x+1/2, -y+1/2, -z'

loop_
_atom_site_label
_atom_site_type_symbol
_atom_site_fract_x
_atom_site_fract_y
_atom_site_fract_z
_atom_site_U_iso_or_equiv
_atom_site_adp_type
_atom_site_occupancy
_atom_site_calc_flag
_atom_site_refinement_flags_posn
C1 C 0.24171(15) 0.77543(11) 0.75015(4) 0.0246(3) Uani 1 d .
C2 C 0.08845(15) 0.74740(11) 0.76845(5) 0.0253(3) Uani 1 d .
C3 C 0.07364(15) 0.82651(11) 0.81136(5) 0.0255(3) Uani 1 d .
H3 H -0.0045 0.8794 0.8044 0.031 Uiso 1 calc R
C4 C 0.22010(15) 0.88342(11) 0.81343(5) 0.0252(3) Uani 1 d .
C5 C 0.33353(14) 0.79859(11) 0.82916(4) 0.0224(3) Uani 1 d .
H5 H 0.2857 0.7524 0.8533 0.027 Uiso 1 calc R
C6 C 0.46945(15) 0.84513(12) 0.85203(5) 0.0262(3) Uani 1 d .
H6A H 0.5510 0.7946 0.8483 0.031 Uiso 1 calc R
H6B H 0.4959 0.9121 0.8358 0.031 Uiso 1 calc R
C7 C 0.44473(16) 0.86673(12) 0.90390(5) 0.0290(3) Uani 1 d .
C8 C 0.18689(15) 0.57626(11) 0.80860(4) 0.0241(3) Uani 1 d .
C9 C 0.34100(15) 0.60804(11) 0.79572(5) 0.0244(3) Uani 1 d .
H9 H 0.3679 0.5671 0.7667 0.029 Uiso 1 calc R
C10 C 0.35924(15) 0.72818(11) 0.78365(4) 0.0238(3) Uani 1 d .
C11 C 0.44531(16) 0.57349(11) 0.83508(5) 0.0278(3) Uani 1 d .
H11A H 0.5465 0.5846 0.8246 0.033 Uiso 1 calc R
H11B H 0.4288 0.6176 0.8636 0.033 Uiso 1 calc R
C12 C 0.42252(17) 0.45733(11) 0.84720(5) 0.0285(3) Uani 1 d .
H12A H 0.4934 0.4365 0.8718 0.034 Uiso 1 calc R
H12B H 0.4422 0.4139 0.8187 0.034 Uiso 1 calc R
C13 C 0.26980(16) 0.43216(10) 0.86504(4) 0.0250(3) Uani 1 d .
C14 C 0.15523(16) 0.49818(11) 0.83964(4) 0.0240(3) Uani 1 d .
C15 C 0.00459(16) 0.46931(11) 0.85509(5) 0.0280(3) Uani 1 d .
H15A H -0.0279 0.4069 0.8366 0.034 Uiso 1 calc R
H15B H -0.0610 0.5291 0.8474 0.034 Uiso 1 calc R
C16 C -0.01034(16) 0.44389(11) 0.90716(5) 0.0283(3) Uani 1 d .
C17 C 0.25464(16) 0.46279(11) 0.91802(5) 0.0256(3) Uani 1 d .
H17 H 0.2759 0.5404 0.9213 0.031 Uiso 1 calc R
C18 C 0.24123(19) 0.31252(11) 0.85777(5) 0.0318(3) Uani 1 d .
H18A H 0.1487 0.2933 0.8725 0.048 Uiso 1 calc GR
H18B H 0.3196 0.2714 0.8724 0.048 Uiso 1 calc GR
H18C H 0.2372 0.2968 0.8238 0.048 Uiso 1 calc GR
C19 C 0.50890(16) 0.74329(12) 0.76056(5) 0.0289(3) Uani 1 d .
H19A H 0.5844 0.7179 0.7822 0.043 Uiso 1 calc GR
H19B H 0.5244 0.8188 0.7538 0.043 Uiso 1 calc GR
H19C H 0.5132 0.7028 0.7310 0.043 Uiso 1 calc GR
C20 C 0.35082(16) 0.40315(12) 0.95162(5) 0.0275(3) Uani 1 d .
C21 C 0.47741(18) 0.43672(14) 0.96985(5) 0.0377(4) Uani 1 d .
H21 H 0.5205 0.5037 0.9632 0.045 Uiso 1 calc R
C22 C 0.32734(18) 0.29942(13) 0.97110(5) 0.0329(3) Uani 1 d .
H22 H 0.2472 0.2539 0.9652 0.040 Uiso 1 calc R
C23 C 0.44081(19) 0.27938(14) 0.99925(5) 0.0392(4) Uani 1 d .
H23 H 0.4532 0.2158 1.0169 0.047 Uiso 1 calc R
C28 C 0.21342(17) 0.98667(12) 0.84143(5) 0.0323(3) Uani 1 d .
H28A H 0.1393 1.0332 0.8277 0.048 Uiso 1 calc GR
H28B H 0.3079 1.0221 0.8401 0.048 Uiso 1 calc GR
H28C H 0.1887 0.9711 0.8745 0.048 Uiso 1 calc GR
C29 C 0.24995(16) 0.89456(11) 0.76031(5) 0.0261(3) Uani 1 d .
H29A H 0.1740 0.9356 0.7436 0.031 Uiso 1 calc R
H29B H 0.3467 0.9249 0.7535 0.031 Uiso 1 calc R
C30 C 0.06694(16) 0.63217(11) 0.78378(4) 0.0258(3) Uani 1 d .
C31 C 0.5093(4) 0.9759(2) 0.96843(6) 0.0788(9) Uani 1 d .
H31A H 0.4100 0.9966 0.9766 0.118 Uiso 1 calc GR
H31B H 0.5755 1.0344 0.9759 0.118 Uiso 1 calc GR
H31C H 0.5368 0.9129 0.9867 0.118 Uiso 1 calc GR
C32 C -0.09236(15) 0.76148(12) 0.87036(5) 0.0292(3) Uani 1 d .
C33 C -0.09713(16) 0.72381(12) 0.92134(5) 0.0326(3) Uani 1 d .
H33 H -0.0266 0.6639 0.9246 0.039 Uiso 1 calc R
C34 C -0.2464(2) 0.68165(18) 0.93407(7) 0.0538(5) Uani 1 d .
H34A H -0.3173 0.7395 0.9323 0.081 Uiso 1 calc GR
H34B H -0.2446 0.6529 0.9663 0.081 Uiso 1 calc GR
H34C H -0.2736 0.6253 0.9118 0.081 Uiso 1 calc GR
C35 C -0.0478(3) 0.81309(15) 0.95407(6) 0.0539(5) Uani 1 d .
H35A H -0.1129 0.8741 0.9506 0.081 Uiso 1 calc GR
H35B H 0.0511 0.8344 0.9457 0.081 Uiso 1 calc GR
H35C H -0.0498 0.7882 0.9869 0.081 Uiso 1 calc GR
C36 C 0.21644(16) 0.66597(11) 0.68046(5) 0.0291(3) Uani 1 d .
C37 C 0.21540(17) 0.67312(12) 0.62715(5) 0.0309(3) Uani 1 d .
H37 H 0.1457 0.7305 0.6182 0.037 Uiso 1 calc R
C38 C 0.3629(2) 0.70455(16) 0.60842(6) 0.0536(5) Uani 1 d .
H38A H 0.3900 0.7740 0.6213 0.080 Uiso 1 calc GR
H38B H 0.3594 0.7086 0.5738 0.080 Uiso 1 calc GR
H38C H 0.4347 0.6514 0.6180 0.080 Uiso 1 calc GR
C39 C 0.16166(19) 0.57072(15) 0.60524(5) 0.0388(4) Uani 1 d .
H39A H 0.2254 0.5121 0.6146 0.058 Uiso 1 calc GR
H39B H 0.1619 0.5774 0.5707 0.058 Uiso 1 calc GR
H39C H 0.0629 0.5563 0.6162 0.058 Uiso 1 calc GR
O1 O 0.26071(11) 0.75850(7) 0.70014(3) 0.0287(2) Uani 1 d .
O2 O -0.01538(12) 0.77272(8) 0.73346(3) 0.0323(2) Uani 1 d .
H2 H -0.0869 0.7319 0.7361 0.048 Uiso 1 calc GR
O3 O -0.19398(12) 0.77555(12) 0.84468(4) 0.0466(3) Uani 1 d .
O4 O 0.04633(10) 0.77717(8) 0.85677(3) 0.0275(2) Uani 1 d .
O5 O 0.37418(13) 0.81254(10) 0.93006(4) 0.0420(3) Uani 1 d .
O6 O 0.51748(17) 0.95202(10) 0.91827(4) 0.0544(4) Uani 1 d .
O7 O -0.05198(12) 0.59339(8) 0.77611(4) 0.0350(2) Uani 1 d .
O8 O -0.12539(12) 0.42454(9) 0.92511(4) 0.0385(3) Uani 1 d .
O9 O 0.10774(11) 0.44350(8) 0.93534(3) 0.0319(2) Uani 1 d .
O10 O 0.53594(13) 0.36190(10) 0.99922(4) 0.0438(3) Uani 1 d .
O11 O 0.18262(14) 0.58884(8) 0.70319(3) 0.0385(3) Uani 1 d .

loop_
_atom_site_aniso_label
_atom_site_aniso_U_11
_atom_site_aniso_U_22
_atom_site_aniso_U_33
_atom_site_aniso_U_23
_atom_site_aniso_U_13
_atom_site_aniso_U_12
C1 0.0312(7) 0.0252(7) 0.0173(6) 0.0015(5) -0.0026(5) -0.0001(6)
C2 0.0272(7) 0.0257(7) 0.0232(6) 0.0032(5) -0.0086(5) 0.0004(6)
C3 0.0248(7) 0.0263(7) 0.0253(6) 0.0034(5) -0.0038(5) 0.0028(6)
C4 0.0266(7) 0.0234(6) 0.0257(6) 0.0005(5) -0.0033(5) 0.0012(6)
C5 0.0222(6) 0.0250(6) 0.0201(6) 0.0003(5) -0.0010(5) 0.0010(5)
C6 0.0225(7) 0.0322(7) 0.0240(6) -0.0004(5) -0.0019(5) -0.0029(6)
C7 0.0279(7) 0.0333(7) 0.0257(7) 0.0007(6) -0.0037(6) -0.0036(6)
C8 0.0317(7) 0.0226(6) 0.0180(6) -0.0010(5) -0.0045(5) 0.0005(6)
C9 0.0307(7) 0.0241(6) 0.0185(6) 0.0006(5) 0.0008(5) 0.0032(5)
C10 0.0266(7) 0.0256(7) 0.0192(6) 0.0012(5) -0.0009(5) 0.0012(6)
C11 0.0289(7) 0.0296(7) 0.0251(6) 0.0037(6) 0.0000(6) 0.0037(6)
C12 0.0352(8) 0.0294(7) 0.0211(6) 0.0018(5) 0.0007(5) 0.0095(6)
C13 0.0351(7) 0.0211(6) 0.0188(6) 0.0018(5) -0.0029(5) 0.0036(6)
C14 0.0320(7) 0.0217(6) 0.0182(6) -0.0025(5) -0.0035(5) 0.0016(6)
C15 0.0331(7) 0.0251(7) 0.0257(7) 0.0035(5) -0.0051(6) -0.0020(6)
C16 0.0345(8) 0.0223(6) 0.0281(7) 0.0016(5) -0.0005(6) 0.0007(6)
C17 0.0315(7) 0.0251(6) 0.0201(6) 0.0008(5) -0.0007(5) 0.0017(6)
C18 0.0464(9) 0.0238(7) 0.0252(6) -0.0019(5) -0.0045(6) 0.0045(6)
C19 0.0320(7) 0.0323(7) 0.0224(6) 0.0022(5) 0.0041(6) 0.0011(6)
C20 0.0330(7) 0.0309(7) 0.0186(6) 0.0009(5) 0.0001(5) 0.0006(6)
C21 0.0419(9) 0.0426(9) 0.0285(7) 0.0062(6) -0.0061(6) -0.0026(7)
C22 0.0384(8) 0.0341(8) 0.0263(7) 0.0076(6) 0.0030(6) 0.0019(7)
C23 0.0469(9) 0.0449(9) 0.0259(7) 0.0117(7) 0.0056(7) 0.0118(8)
C28 0.0329(8) 0.0296(7) 0.0342(7) -0.0048(6) 0.0001(6) 0.0026(6)
C29 0.0293(7) 0.0231(7) 0.0259(6) 0.0033(5) -0.0039(5) -0.0011(6)
C30 0.0320(7) 0.0260(7) 0.0195(6) 0.0006(5) -0.0060(5) -0.0032(6)
C31 0.140(2) 0.0712(14) 0.0253(9) -0.0145(9) 0.0054(12) -0.0530(16)
C32 0.0224(7) 0.0320(7) 0.0333(7) 0.0020(6) 0.0004(6) 0.0023(6)
C33 0.0303(8) 0.0342(7) 0.0334(7) 0.0058(6) 0.0032(6) 0.0062(6)
C34 0.0370(9) 0.0753(13) 0.0492(10) 0.0213(9) 0.0098(8) 0.0006(9)
C35 0.0876(15) 0.0448(10) 0.0294(8) 0.0035(7) 0.0012(9) -0.0048(10)
C36 0.0346(8) 0.0278(7) 0.0250(7) 0.0011(5) -0.0026(6) 0.0001(6)
C37 0.0390(8) 0.0320(7) 0.0217(6) 0.0008(5) 0.0003(6) 0.0040(7)
C38 0.0665(13) 0.0532(11) 0.0410(9) -0.0158(8) 0.0200(9) -0.0303(10)
C39 0.0413(9) 0.0515(10) 0.0236(7) -0.0050(7) 0.0002(6) -0.0109(8)
O1 0.0408(6) 0.0268(5) 0.0183(4) 0.0018(4) -0.0029(4) -0.0026(4)
O2 0.0340(6) 0.0322(5) 0.0305(5) 0.0097(4) -0.0153(4) -0.0046(4)
O3 0.0242(5) 0.0735(8) 0.0420(6) 0.0162(6) -0.0031(5) 0.0009(6)
O4 0.0217(5) 0.0349(5) 0.0261(5) 0.0048(4) -0.0013(4) 0.0018(4)
O5 0.0480(7) 0.0536(7) 0.0245(5) 0.0028(5) -0.0003(5) -0.0173(6)
O6 0.0832(10) 0.0557(7) 0.0243(5) -0.0082(5) 0.0036(6) -0.0377(7)
O7 0.0366(6) 0.0332(5) 0.0352(5) 0.0079(4) -0.0145(5) -0.0100(5)
O8 0.0376(6) 0.0441(6) 0.0337(5) 0.0076(5) 0.0034(5) -0.0053(5)
O9 0.0336(6) 0.0411(6) 0.0211(4) 0.0018(4) 0.0008(4) 0.0041(5)
O10 0.0407(6) 0.0582(7) 0.0326(5) 0.0101(5) -0.0084(5) 0.0056(6)
O11 0.0636(7) 0.0292(5) 0.0225(5) 0.0019(4) -0.0029(5) -0.0059(5)

loop_
_atom_type_symbol
_atom_type_description
_atom_type_scat_dispersion_real
_atom_type_scat_dispersion_imag
_atom_type_scat_source
C C 0.0181 0.0091 'International Tables Vol C Tables 4.2.6.8 and 6.1.1.4'
H H 0.0000 0.0000 'International Tables Vol C Tables 4.2.6.8 and 6.1.1.4'
O O 0.0492 0.0322 'International Tables Vol C Tables 4.2.6.8 and 6.1.1.4'

loop_
_geom_angle_atom_site_label_1
_geom_angle_atom_site_label_2
_geom_angle_atom_site_label_3
_geom_angle
C2 C1 C10 110.30(10)
C29 C1 C2 101.91(11)
C29 C1 C10 103.05(11)
O1 C1 C2 113.93(11)
O1 C1 C10 117.06(11)
O1 C1 C29 108.87(10)
C1 C2 C3 101.10(11)
C30 C2 C1 115.49(12)
C30 C2 C3 111.77(11)
O2 C2 C1 109.57(11)
O2 C2 C3 109.70(11)
O2 C2 C30 108.93(11)
C2 C3 H3 109.4
C4 C3 C2 104.39(11)
C4 C3 H3 109.4
O4 C3 C2 115.23(11)
O4 C3 H3 109.4
O4 C3 C4 108.70(10)
C3 C4 C5 106.47(11)
C3 C4 C29 99.45(11)
C28 C4 C3 112.54(12)
C28 C4 C5 117.59(11)
C28 C4 C29 115.98(11)
C29 C4 C5 102.77(11)
C4 C5 H5 107.2
C4 C5 C10 104.65(10)
C6 C5 C4 114.16(11)
C6 C5 H5 107.2
C6 C5 C10 115.84(11)
C10 C5 H5 107.2
C5 C6 H6A 109.5
C5 C6 H6B 109.5
H6A C6 H6B 108.1
C7 C6 C5 110.85(11)
C7 C6 H6A 109.5
C7 C6 H6B 109.5
O5 C7 C6 125.39(13)
O5 C7 O6 123.07(13)
O6 C7 C6 111.47(12)
C14 C8 C9 123.32(12)
C14 C8 C30 119.33(13)
C30 C8 C9 117.30(11)
C8 C9 H9 107.0
C8 C9 C10 114.08(11)
C8 C9 C11 109.80(11)
C10 C9 H9 107.0
C11 C9 H9 107.0
C11 C9 C10 111.45(11)
C1 C10 C5 100.12(10)
C1 C10 C9 115.34(11)
C9 C10 C5 110.47(10)
C19 C10 C1 108.69(10)
C19 C10 C5 114.23(11)
C19 C10 C9 108.02(11)
C9 C11 H11A 109.6
C9 C11 H11B 109.6
H11A C11 H11B 108.1
C12 C11 C9 110.49(12)
C12 C11 H11A 109.6
C12 C11 H11B 109.6
C11 C12 H12A 108.8
C11 C12 H12B 108.8
C11 C12 C13 113.69(12)
H12A C12 H12B 107.7
C13 C12 H12A 108.8
C13 C12 H12B 108.8
C12 C13 C17 110.45(11)
C12 C13 C18 108.41(12)
C14 C13 C12 111.79(11)
C14 C13 C17 104.84(11)
C14 C13 C18 110.53(12)
C18 C13 C17 110.82(11)
C8 C14 C13 123.55(13)
C8 C14 C15 124.44(13)
C15 C14 C13 111.94(11)
C14 C15 H15A 108.6
C14 C15 H15B 108.6
C14 C15 C16 114.73(12)
H15A C15 H15B 107.6
C16 C15 H15A 108.6
C16 C15 H15B 108.6
O8 C16 C15 122.28(13)
O8 C16 O9 117.64(12)
O9 C16 C15 120.07(13)
C13 C17 H17 108.3
C20 C17 C13 115.63(11)
C20 C17 H17 108.3
O9 C17 C13 111.42(11)
O9 C17 H17 108.3
O9 C17 C20 104.71(10)
C13 C18 H18A 109.5
C13 C18 H18B 109.5
C13 C18 H18C 109.5
H18A C18 H18B 109.5
H18A C18 H18C 109.5
H18B C18 H18C 109.5
C10 C19 H19A 109.5
C10 C19 H19B 109.5
C10 C19 H19C 109.5
H19A C19 H19B 109.5
H19A C19 H19C 109.5
H19B C19 H19C 109.5
C21 C20 C17 126.80(14)
C21 C20 C22 105.69(14)
C22 C20 C17 127.51(14)
C20 C21 H21 124.5
C20 C21 O10 111.07(14)
O10 C21 H21 124.5
C20 C22 H22 126.8
C23 C22 C20 106.34(15)
C23 C22 H22 126.8
C22 C23 H23 124.4
C22 C23 O10 111.15(14)
O10 C23 H23 124.4
C4 C28 H28A 109.5
C4 C28 H28B 109.5
C4 C28 H28C 109.5
H28A C28 H28B 109.5
H28A C28 H28C 109.5
H28B C28 H28C 109.5
C1 C29 C4 94.89(10)
C1 C29 H29A 112.8
C1 C29 H29B 112.8
C4 C29 H29A 112.8
C4 C29 H29B 112.8
H29A C29 H29B 110.2
C8 C30 C2 119.10(12)
O7 C30 C2 116.52(12)
O7 C30 C8 124.32(13)
H31A C31 H31B 109.5
H31A C31 H31C 109.5
H31B C31 H31C 109.5
O6 C31 H31A 109.5
O6 C31 H31B 109.5
O6 C31 H31C 109.5
O3 C32 C33 126.72(13)
O3 C32 O4 123.21(13)
O4 C32 C33 110.07(11)
C32 C33 H33 107.7
C32 C33 C34 111.11(13)
C32 C33 C35 109.68(13)
C34 C33 H33 107.7
C34 C33 C35 112.62(16)
C35 C33 H33 107.7
C33 C34 H34A 109.5
C33 C34 H34B 109.5
C33 C34 H34C 109.5
H34A C34 H34B 109.5
H34A C34 H34C 109.5
H34B C34 H34C 109.5
C33 C35 H35A 109.5
C33 C35 H35B 109.5
C33 C35 H35C 109.5
H35A C35 H35B 109.5
H35A C35 H35C 109.5
H35B C35 H35C 109.5
O1 C36 C37 111.15(12)
O11 C36 C37 125.34(13)
O11 C36 O1 123.51(12)
C36 C37 H37 107.5
C36 C37 C38 111.04(13)
C36 C37 C39 111.08(12)
C38 C37 H37 107.5
C38 C37 C39 111.99(13)
C39 C37 H37 107.5
C37 C38 H38A 109.5
C37 C38 H38B 109.5
C37 C38 H38C 109.5
H38A C38 H38B 109.5
H38A C38 H38C 109.5
H38B C38 H38C 109.5
C37 C39 H39A 109.5
C37 C39 H39B 109.5
C37 C39 H39C 109.5
H39A C39 H39B 109.5
H39A C39 H39C 109.5
H39B C39 H39C 109.5
C36 O1 C1 119.59(11)
C2 O2 H2 109.5
C32 O4 C3 118.67(10)
C7 O6 C31 116.07(14)
C16 O9 C17 123.44(10)
C23 O10 C21 105.75(12)

loop_
_geom_bond_atom_site_label_1
_geom_bond_atom_site_label_2
_geom_bond_distance
C1 C2 1.547(2)
C1 C10 1.5573(18)
C1 C29 1.5280(19)
C1 O1 1.4393(15)
C2 C3 1.5744(19)
C2 C30 1.5261(19)
C2 O2 1.4130(16)
C3 H3 1.0000
C3 C4 1.531(2)
C3 O4 1.4471(16)
C4 C5 1.5596(19)
C4 C28 1.5222(19)
C4 C29 1.5319(19)
C5 H5 1.0000
C5 C6 1.5277(18)
C5 C10 1.5793(17)
C6 H6A 0.9900
C6 H6B 0.9900
C6 C7 1.5075(19)
C7 O5 1.1978(18)
C7 O6 1.3294(19)
C8 C9 1.522(2)
C8 C14 1.349(2)
C8 C30 1.4874(19)
C9 H9 1.0000
C9 C10 1.5587(19)
C9 C11 1.5335(18)
C10 C19 1.5391(19)
C11 H11A 0.9900
C11 H11B 0.9900
C11 C12 1.516(2)
C12 H12A 0.9900
C12 H12B 0.9900
C12 C13 1.530(2)
C13 C14 1.5241(19)
C13 C17 1.5517(17)
C13 C18 1.5420(19)
C14 C15 1.502(2)
C15 H15A 0.9900
C15 H15B 0.9900
C15 C16 1.5117(19)
C16 O8 1.2015(19)
C16 O9 1.3494(18)
C17 H17 1.0000
C17 C20 1.5006(19)
C17 O9 1.4615(18)
C18 H18A 0.9800
C18 H18B 0.9800
C18 H18C 0.9800
C19 H19A 0.9800
C19 H19B 0.9800
C19 H19C 0.9800
C20 C21 1.345(2)
C20 C22 1.433(2)
C21 H21 0.9500
C21 O10 1.366(2)
C22 H22 0.9500
C22 C23 1.339(2)
C23 H23 0.9500
C23 O10 1.360(2)
C28 H28A 0.9800
C28 H28B 0.9800
C28 H28C 0.9800
C29 H29A 0.9900
C29 H29B 0.9900
C30 O7 1.2205(18)
C31 H31A 0.9800
C31 H31B 0.9800
C31 H31C 0.9800
C31 O6 1.450(2)
C32 C33 1.517(2)
C32 O3 1.1988(18)
C32 O4 1.3508(17)
C33 H33 1.0000
C33 C34 1.519(2)
C33 C35 1.525(2)
C34 H34A 0.9800
C34 H34B 0.9800
C34 H34C 0.9800
C35 H35A 0.9800
C35 H35B 0.9800
C35 H35C 0.9800
C36 C37 1.5085(19)
C36 O1 1.3534(17)
C36 O11 1.2049(18)
C37 H37 1.0000
C37 C38 1.513(2)
C37 C39 1.513(2)
C38 H38A 0.9800
C38 H38B 0.9800
C38 H38C 0.9800
C39 H39A 0.9800
C39 H39B 0.9800
C39 H39C 0.9800
O2 H2 0.8400

loop_
_geom_torsion_atom_site_label_1
_geom_torsion_atom_site_label_2
_geom_torsion_atom_site_label_3
_geom_torsion_atom_site_label_4
_geom_torsion
C1 C2 C3 C4 -2.93(12)
C1 C2 C3 O4 -122.06(11)
C1 C2 C30 C8 37.64(16)
C1 C2 C30 O7 -145.06(12)
C2 C1 C10 C5 -68.23(13)
C2 C1 C10 C9 50.30(14)
C2 C1 C10 C19 171.74(11)
C2 C1 C29 C4 57.05(11)
C2 C1 O1 C36 -47.68(16)
C2 C3 C4 C5 -68.40(12)
C2 C3 C4 C28 161.39(11)
C2 C3 C4 C29 38.03(12)
C2 C3 O4 C32 -90.31(15)
C3 C2 C30 C8 -77.20(15)
C3 C2 C30 O7 100.10(14)
C3 C4 C5 C6 -156.85(11)
C3 C4 C5 C10 75.49(13)
C3 C4 C29 C1 -57.78(12)
C4 C3 O4 C32 152.98(12)
C4 C5 C6 C7 83.68(14)
C4 C5 C10 C1 -6.52(13)
C4 C5 C10 C9 -128.57(12)
C4 C5 C10 C19 109.42(12)
C5 C4 C29 C1 51.63(12)
C5 C6 C7 O5 36.9(2)
C5 C6 C7 O6 -146.24(13)
C6 C5 C10 C1 -133.15(12)
C6 C5 C10 C9 104.80(13)
C6 C5 C10 C19 -17.22(16)
C6 C7 O6 C31 -175.95(19)
C8 C9 C10 C1 -45.33(15)
C8 C9 C10 C5 67.27(14)
C8 C9 C10 C19 -167.13(10)
C8 C9 C11 C12 50.91(15)
C8 C14 C15 C16 -139.52(13)
C9 C8 C14 C13 -0.6(2)
C9 C8 C14 C15 176.36(12)
C9 C8 C30 C2 -31.49(17)
C9 C8 C30 O7 151.43(14)
C9 C11 C12 C13 -60.57(15)
C10 C1 C2 C3 75.36(12)
C10 C1 C2 C30 -45.46(15)
C10 C1 C2 O2 -168.90(11)
C10 C1 C29 C4 -57.33(12)
C10 C1 O1 C36 83.08(16)
C10 C5 C6 C7 -154.63(12)
C10 C9 C11 C12 178.32(11)
C11 C9 C10 C1 -170.39(11)
C11 C9 C10 C5 -57.79(14)
C11 C9 C10 C19 67.81(13)
C11 C12 C13 C14 36.35(15)
C11 C12 C13 C17 -79.97(14)
C11 C12 C13 C18 158.44(11)
C12 C13 C14 C8 -5.97(18)
C12 C13 C14 C15 176.77(11)
C12 C13 C17 C20 -62.95(15)
C12 C13 C17 O9 177.66(11)
C13 C14 C15 C16 37.71(16)
C13 C17 C20 C21 98.76(17)
C13 C17 C20 C22 -81.51(18)
C13 C17 O9 C16 -26.30(17)
C14 C8 C9 C10 -148.13(12)
C14 C8 C9 C11 -22.20(18)
C14 C8 C30 C2 151.02(13)
C14 C8 C30 O7 -26.1(2)
C14 C13 C17 C20 176.47(12)
C14 C13 C17 O9 57.08(14)
C14 C15 C16 O8 176.28(13)
C14 C15 C16 O9 -2.99(19)
C15 C16 O9 C17 -2.42(19)
C17 C13 C14 C8 113.71(14)
C17 C13 C14 C15 -63.55(14)
C17 C20 C21 O10 -179.98(13)
C17 C20 C22 C23 -179.72(14)
C18 C13 C14 C8 -126.82(14)
C18 C13 C14 C15 55.92(15)
C18 C13 C17 C20 57.20(17)
C18 C13 C17 O9 -62.19(15)
C20 C17 O9 C16 -151.99(12)
C20 C21 O10 C23 -0.44(18)
C20 C22 C23 O10 -0.33(18)
C21 C20 C22 C23 0.05(17)
C22 C20 C21 O10 0.24(17)
C22 C23 O10 C21 0.47(18)
C28 C4 C5 C6 -29.58(16)
C28 C4 C5 C10 -157.25(12)
C28 C4 C29 C1 -178.68(12)
C29 C1 C2 C3 -33.55(12)
C29 C1 C2 C30 -154.37(11)
C29 C1 C2 O2 82.20(12)
C29 C1 C10 C5 39.93(12)
C29 C1 C10 C9 158.46(11)
C29 C1 C10 C19 -80.10(13)
C29 C1 O1 C36 -160.65(12)
C29 C4 C5 C6 99.12(12)
C29 C4 C5 C10 -28.55(13)
C30 C2 C3 C4 120.48(12)
C30 C2 C3 O4 1.35(17)
C30 C8 C9 C10 34.49(16)
C30 C8 C9 C11 160.42(11)
C30 C8 C14 C13 176.78(12)
C30 C8 C14 C15 -6.3(2)
C33 C32 O4 C3 -171.98(11)
C37 C36 O1 C1 167.55(12)
O1 C1 C2 C3 -150.63(11)
O1 C1 C2 C30 88.55(13)
O1 C1 C2 O2 -34.88(15)
O1 C1 C10 C5 159.35(11)
O1 C1 C10 C9 -82.12(14)
O1 C1 C10 C19 39.32(16)
O1 C1 C29 C4 177.73(11)
O1 C36 C37 C38 56.36(18)
O1 C36 C37 C39 -178.31(13)
O2 C2 C3 C4 -118.58(12)
O2 C2 C3 O4 122.28(12)
O2 C2 C30 C8 161.41(11)
O2 C2 C30 O7 -21.28(17)
O3 C32 C33 C34 12.5(2)
O3 C32 C33 C35 -112.6(2)
O3 C32 O4 C3 8.5(2)
O4 C3 C4 C5 55.07(13)
O4 C3 C4 C28 -75.14(14)
O4 C3 C4 C29 161.50(10)
O4 C32 C33 C34 -167.01(14)
O4 C32 C33 C35 67.82(17)
O5 C7 O6 C31 1.0(3)
O8 C16 O9 C17 178.28(13)
O9 C17 C20 C21 -138.23(15)
O9 C17 C20 C22 41.50(17)
O11 C36 C37 C38 -123.70(18)
O11 C36 C37 C39 1.6(2)
O11 C36 O1 C1 -12.4(2)
